data_2007775
loop_
_publ_author_name
'Rickard, Clifton E. F.'
'Woodgate, Paul D.'
'Zhao, Zhongde'

_publ_section_title
;
 \h^6^-Tricarbonylchromium Complexes of Methyl
 4,6-<i>O</i>-Benzylidene-\a-<small>D</small>-glucopyranosides
;
_journal_issue 10
_journal_name_full 'Acta Crystallographica Section C'
_journal_page_first 1420
_journal_page_last 1424
_journal_paper_doi 10.1107/S0108270198005976
_journal_volume 54
_journal_year 1998
_chemical_formula_iupac '[Cr (C28 H31 O6 P1) (C O)3], C H2 Cl2'
_chemical_formula_moiety 'C31 H31 Cr O9 P , C H2 Cl2'
_chemical_formula_sum 'C32 H33 Cl2 Cr O9 P'
_chemical_formula_weight 715.45
_chemical_name_systematic
;
 (1'R,2'S')-Tricarbonyl[(R)-[methyl 2,3-O-methyl-4,6-O-[[1',2',3',4',5',6'-
 \h]-2'-[(diphenylphosphino)phenyl]methylene]-\a-D-glucopyranoside]]-
 chromium(0) dichloromethane solvate
;
_space_group_IT_number 5
_symmetry_cell_setting monoclinic
_symmetry_space_group_name_Hall 'C 2y'
_symmetry_space_group_name_H-M 'C 1 2 1'
_audit_creation_method SHELXL-97
_cell_angle_alpha 90.00
_cell_angle_beta 108.0070(10)
_cell_angle_gamma 90.00
_cell_formula_units_Z 4
_cell_length_a 22.37820(10)
_cell_length_b 11.47380(10)
_cell_length_c 13.8548(2)
_cell_measurement_reflns_used 8192
_cell_measurement_temperature 203(2)
_cell_measurement_theta_max 27
_cell_measurement_theta_min 2
_cell_volume 3383.15(6)
_computing_cell_refinement 'SAINT (Siemens, 1994b)'
_computing_data_collection 'SMART (Siemens, 1994b)'
_computing_data_reduction SAINT
_computing_molecular_graphics 'SHELXTL (Siemens, 1994a)'
_computing_publication_material SHELXL97
_computing_structure_refinement 'SHELXL97 (Sheldrick, 1997)'
_computing_structure_solution 'SHELXS97 (Sheldrick, 1990)'
_diffrn_ambient_temperature 203(2)
_diffrn_measured_fraction_theta_full 0.956
_diffrn_measured_fraction_theta_max 0.956
_diffrn_measurement_device_type 'Siemens SMART'
_diffrn_measurement_method Area-detector
_diffrn_radiation_monochromator graphite
_diffrn_radiation_source 'fine-focus sealed tube'
_diffrn_radiation_type MoK\a
_diffrn_radiation_wavelength 0.71073
_diffrn_reflns_av_R_equivalents 0.015
_diffrn_reflns_av_sigmaI/netI 0.0364
_diffrn_reflns_limit_h_max 27
_diffrn_reflns_limit_h_min -29
_diffrn_reflns_limit_k_max 14
_diffrn_reflns_limit_k_min -14
_diffrn_reflns_limit_l_max 17
_diffrn_reflns_limit_l_min 0
_diffrn_reflns_number 10559
_diffrn_reflns_theta_full 27.50
_diffrn_reflns_theta_max 27.50
_diffrn_reflns_theta_min 2.35
_diffrn_standards_decay_% 0
_exptl_absorpt_coefficient_mu 0.594
_exptl_absorpt_correction_T_max 0.911
_exptl_absorpt_correction_T_min 0.797
_exptl_absorpt_correction_type 'empirical (Blessing, 1995)'
_exptl_crystal_colour Yellow
_exptl_crystal_density_diffrn 1.405
_exptl_crystal_density_method 'not measured'
_exptl_crystal_description 'Irregular fragment'
_exptl_crystal_F_000 1480
_exptl_crystal_size_max 0.40
_exptl_crystal_size_mid 0.31
_exptl_crystal_size_min 0.16
_refine_diff_density_max 0.247
_refine_diff_density_min -0.283
_refine_ls_abs_structure_details 'Flack (1983)'
_refine_ls_abs_structure_Flack 0.038(14)
_refine_ls_extinction_method none
_refine_ls_goodness_of_fit_ref 1.045
_refine_ls_hydrogen_treatment 'H atoms: see below'
_refine_ls_matrix_type full
_refine_ls_number_parameters 409
_refine_ls_number_reflns 7055
_refine_ls_number_restraints 1
_refine_ls_restrained_S_all 1.045
_refine_ls_R_factor_all 0.035
_refine_ls_R_factor_obs 0.030
_refine_ls_shift/su_max 0.007
_refine_ls_shift/su_mean 0.000
_refine_ls_structure_factor_coef Fsqd
_refine_ls_weighting_details 'w = 1/[\s^2^(Fo^2^)+(0.1022P)^2^+0.3309P] where P = (Fo^2^+2Fc^2^)/3'
_refine_ls_weighting_scheme calc
_refine_ls_wR_factor_obs 0.077
_refine_ls_wR_factor_ref 0.080
_reflns_number_gt 6510
_reflns_number_total 7055
_reflns_threshold_expression I>2\s(I)
_cod_data_source_file ta1212.cif
_cod_data_source_block 4
_cod_depositor_comments
;
The following automatic conversions were performed:
'_symmetry_cell_setting' value 'Monoclinic' changed to 'monoclinic'
according to '/home/saulius/struct/CIF-dictionaries/cif_core.dic'
dictionary named 'cif_core.dic' version 2.4.1 from 2010-06-29.

Automatic conversion script
Id: cif_fix_enum 1527 2010-12-29 10:47:43Z saulius 

The following automatic conversions were performed:

'_symmetry_cell_setting' value 'Monoclinic' changed to 'monoclinic'
according to /home/saulius/struct/CIF-dictionaries/cif_core.dic
dictionary named 'cif_core.dic' version 2.4.1 from 2010-06-29.

Automatic conversion script
Id: cif_fix_values 1715 2011-07-08 13:25:40Z adriana 

The following automatic conversions were performed:

'_refine_ls_weighting_scheme' value 'calc w =
1/[\s^2^(Fo^2^)+(0.1022P)^2^+0.3309P] where P = (Fo^2^+2Fc^2^)/3' was
changed to 'calc'. New tag '_refine_ls_weighting_details' was
created. The value of the new tag was set to 'w =
1/[\s^2^(Fo^2^)+(0.1022P)^2^+0.3309P] where P = (Fo^2^+2Fc^2^)/3'.

Automatic conversion script
Id: cif_fix_values 3143 2015-03-26 13:38:13Z robertas 
;
_cod_original_sg_symbol_H-M 'C 2'
_cod_original_formula_sum 'C32 H33 Cl2 Cr1 O9 P1'
_cod_database_code 2007775

loop_
_symmetry_equiv_pos_as_xyz
'x, y, z'
'-x, y, -z'
'x+1/2, y+1/2, z'
'-x+1/2, y+1/2, -z'

loop_
_atom_site_label
_atom_site_fract_x
_atom_site_fract_y
_atom_site_fract_z
_atom_site_U_iso_or_equiv
_atom_site_adp_type
_atom_site_calc_flag
_atom_site_refinement_flags
_atom_site_occupancy
_atom_site_disorder_assembly
_atom_site_disorder_group
_atom_site_type_symbol
Cr 0.652256(14) 0.24337(3) 0.78736(2) 0.02829(8) Uani d . 1 . . Cr
P 0.58135(2) -0.00327(5) 0.61813(4) 0.02960(11) Uani d . 1 . . P
O1 0.37906(8) -0.21524(15) 0.93030(12) 0.0401(4) Uani d . 1 . . O
O2 0.35419(8) -0.34050(16) 0.75912(13) 0.0431(4) Uani d . 1 . . O
O3 0.46064(8) -0.26439(18) 0.69682(13) 0.0475(4) Uani d . 1 . . O
O4 0.52263(6) -0.05417(12) 0.79937(11) 0.0279(3) Uani d . 1 . . O
O5 0.36864(6) -0.03732(14) 0.84161(12) 0.0352(3) Uani d . 1 . . O
O6 0.51393(7) 0.12439(13) 0.87594(11) 0.0315(3) Uani d . 1 . . O
O7 0.52830(9) 0.3483(2) 0.6681(2) 0.0704(6) Uani d . 1 . . O
O8 0.68037(14) 0.46982(19) 0.90157(17) 0.0771(7) Uani d . 1 . . O
O9 0.71007(9) 0.33807(16) 0.63465(14) 0.0498(4) Uani d . 1 . . O
C1 0.35202(10) -0.1571(2) 0.83755(17) 0.0355(5) Uani d . 1 . . C
H1A 0.3057 -0.1629 0.8198 0.043 Uiso calc R 1 . . H
C2 0.37264(10) -0.2217(2) 0.75716(17) 0.0352(5) Uani d . 1 . . C
H2A 0.3500 -0.1885 0.6898 0.042 Uiso calc R 1 . . H
C3 0.44372(10) -0.2082(2) 0.77564(17) 0.0324(4) Uani d . 1 . . C
H3A 0.4671 -0.2435 0.8417 0.039 Uiso calc R 1 . . H
C4 0.45682(9) -0.07847(18) 0.77839(16) 0.0289(4) Uani d . 1 . . C
H4A 0.4334 -0.0441 0.7119 0.035 Uiso calc R 1 . . H
C5 0.43477(9) -0.02102(19) 0.86103(15) 0.0292(4) Uani d . 1 . . C
H5A 0.4577 -0.0557 0.9276 0.035 Uiso calc R 1 . . H
C6 0.44818(10) 0.1077(2) 0.86356(17) 0.0321(4) Uani d . 1 . . C
H6A 0.4227 0.1441 0.8003 0.039 Uiso calc R 1 . . H
H6B 0.4375 0.1441 0.9201 0.039 Uiso calc R 1 . . H
C7 0.53150(9) 0.06849(18) 0.79836(16) 0.0275(4) Uani d . 1 . . C
H7A 0.5073 0.1008 0.7315 0.033 Uiso calc R 1 . . H
C8 0.35644(13) -0.1750(3) 1.0103(2) 0.0518(7) Uani d . 1 . . C
H8A 0.3669 -0.2314 1.0650 0.078 Uiso calc R 1 . . H
H8B 0.3112 -0.1653 0.9847 0.078 Uiso calc R 1 . . H
H8C 0.3759 -0.1008 1.0353 0.078 Uiso calc R 1 . . H
C9 0.33391(15) -0.3952(3) 0.6614(2) 0.0625(8) Uani d . 1 . . C
H9A 0.3210 -0.4746 0.6684 0.094 Uiso calc R 1 . . H
H9B 0.3683 -0.3959 0.6325 0.094 Uiso calc R 1 . . H
H9C 0.2988 -0.3522 0.6170 0.094 Uiso calc R 1 . . H
C10 0.51164(19) -0.3419(3) 0.7299(3) 0.0797(12) Uani d . 1 . . C
H10A 0.5168 -0.3834 0.6720 0.120 Uiso calc R 1 . . H
H10B 0.5036 -0.3972 0.7774 0.120 Uiso calc R 1 . . H
H10C 0.5496 -0.2984 0.7631 0.120 Uiso calc R 1 . . H
C11 0.60157(9) 0.08873(17) 0.81767(15) 0.0258(4) Uani d . 1 . . C
C12 0.62957(9) 0.05914(17) 0.74043(15) 0.0262(4) Uani d . 1 . . C
C13 0.69520(9) 0.07850(18) 0.76334(16) 0.0299(4) Uani d . 1 . . C
H13A 0.7139 0.0740 0.7074 0.036 Uiso calc R 1 . . H
C14 0.73238(10) 0.1229(2) 0.85784(17) 0.0335(4) Uani d . 1 . . C
H14A 0.7760 0.1486 0.8666 0.040 Uiso calc R 1 . . H
C15 0.70329(10) 0.1526(2) 0.93136(17) 0.0348(5) Uani d . 1 . . C
H15A 0.7268 0.1991 0.9913 0.042 Uiso calc R 1 . . H
C16 0.63805(10) 0.13413(19) 0.91155(16) 0.0327(4) Uani d . 1 . . C
H16A 0.6168 0.1684 0.9578 0.039 Uiso calc R 1 . . H
C17 0.57554(11) 0.3074(2) 0.7143(2) 0.0431(6) Uani d . 1 . . C
C18 0.66985(13) 0.3829(2) 0.85839(19) 0.0466(6) Uani d . 1 . . C
C19 0.68687(11) 0.30306(19) 0.69295(18) 0.0347(5) Uani d . 1 . . C
C20 0.61192(11) -0.1530(2) 0.63251(19) 0.0385(5) Uani d . 1 . . C
C21 0.65646(14) -0.1966(2) 0.7195(3) 0.0534(7) Uani d . 1 . . C
H21A 0.6734 -0.1474 0.7756 0.064 Uiso calc R 1 . . H
C22 0.67580(19) -0.3120(3) 0.7235(4) 0.0786(11) Uani d . 1 . . C
H22A 0.7063 -0.3404 0.7818 0.094 Uiso calc R 1 . . H
C23 0.6502(2) -0.3848(3) 0.6421(4) 0.0895(14) Uani d . 1 . . C
H23A 0.6626 -0.4633 0.6453 0.107 Uiso calc R 1 . . H
C24 0.6063(2) -0.3424(3) 0.5562(4) 0.0886(15) Uani d . 1 . . C
H24A 0.5894 -0.3923 0.5006 0.106 Uiso calc R 1 . . H
C25 0.58678(17) -0.2273(2) 0.5504(2) 0.0591(8) Uani d . 1 . . C
H25A 0.5567 -0.1995 0.4914 0.071 Uiso calc R 1 . . H
C26 0.62041(10) 0.0578(2) 0.53006(16) 0.0325(4) Uani d . 1 . . C
C27 0.59656(11) 0.1629(2) 0.48294(17) 0.0394(5) Uani d . 1 . . C
H27A 0.5619 0.1976 0.4962 0.047 Uiso calc R 1 . . H
C28 0.62356(13) 0.2168(3) 0.41641(19) 0.0502(7) Uani d . 1 . . C
H28A 0.6076 0.2882 0.3860 0.060 Uiso calc R 1 . . H
C29 0.67412(13) 0.1647(3) 0.39511(19) 0.0504(7) Uani d . 1 . . C
H29A 0.6928 0.2013 0.3510 0.060 Uiso calc R 1 . . H
C30 0.69670(12) 0.0595(3) 0.43857(19) 0.0469(6) Uani d . 1 . . C
H30A 0.7302 0.0236 0.4224 0.056 Uiso calc R 1 . . H
C31 0.67069(10) 0.0051(2) 0.50630(17) 0.0385(5) Uani d . 1 . . C
H31A 0.6868 -0.0666 0.5359 0.046 Uiso calc R 1 . . H
C35 0.39630(16) -0.5582(3) 0.9155(3) 0.0682(8) Uani d . 1 . . C
H35A 0.3858 -0.4752 0.9064 0.082 Uiso calc R 1 . . H
H35B 0.4124 -0.5741 0.9885 0.082 Uiso calc R 1 . . H
Cl1 0.45473(5) -0.59087(8) 0.85904(9) 0.0826(3) Uani d . 1 . . Cl
Cl2 0.32796(4) -0.64175(8) 0.86139(7) 0.0693(2) Uani d . 1 . . Cl

loop_
_atom_site_aniso_label
_atom_site_aniso_U_11
_atom_site_aniso_U_22
_atom_site_aniso_U_33
_atom_site_aniso_U_12
_atom_site_aniso_U_13
_atom_site_aniso_U_23
Cr 0.02674(15) 0.02767(15) 0.03358(16) -0.00401(13) 0.01390(12) 0.00003(14)
P 0.0278(2) 0.0344(3) 0.0294(3) -0.0040(2) 0.0130(2) -0.0014(2)
O1 0.0411(8) 0.0494(9) 0.0350(8) -0.0086(7) 0.0193(7) 0.0014(7)
O2 0.0439(9) 0.0460(9) 0.0445(9) -0.0200(7) 0.0211(7) -0.0092(7)
O3 0.0426(8) 0.0501(9) 0.0581(10) -0.0060(8) 0.0277(8) -0.0166(9)
O4 0.0218(6) 0.0308(7) 0.0344(8) -0.0023(5) 0.0133(6) 0.0021(6)
O5 0.0221(7) 0.0432(8) 0.0436(8) -0.0033(6) 0.0152(6) -0.0012(7)
O6 0.0275(7) 0.0366(8) 0.0355(8) -0.0047(6) 0.0172(6) -0.0042(6)
O7 0.0412(11) 0.0580(12) 0.1053(18) 0.0126(9) 0.0129(11) 0.0182(12)
O8 0.131(2) 0.0421(12) 0.0611(13) -0.0187(12) 0.0334(13) -0.0148(10)
O9 0.0564(11) 0.0474(10) 0.0550(11) -0.0081(8) 0.0310(9) 0.0093(8)
C1 0.0247(9) 0.0438(12) 0.0409(12) -0.0104(9) 0.0145(9) -0.0006(10)
C2 0.0274(10) 0.0458(12) 0.0339(11) -0.0098(9) 0.0118(8) -0.0012(9)
C3 0.0296(10) 0.0363(10) 0.0345(11) -0.0065(8) 0.0145(8) -0.0019(9)
C4 0.0203(9) 0.0377(11) 0.0303(10) -0.0027(8) 0.0101(8) 0.0023(8)
C5 0.0201(8) 0.0395(11) 0.0308(10) -0.0022(8) 0.0121(7) 0.0033(8)
C6 0.0241(10) 0.0393(11) 0.0373(11) -0.0011(8) 0.0159(9) -0.0007(9)
C7 0.0239(9) 0.0329(10) 0.0289(10) -0.0019(8) 0.0132(8) 0.0015(8)
C8 0.0540(15) 0.0676(18) 0.0395(13) -0.0197(13) 0.0226(12) -0.0125(12)
C9 0.0627(17) 0.074(2) 0.0606(18) -0.0372(15) 0.0333(15) -0.0300(16)
C10 0.098(3) 0.0592(18) 0.114(3) 0.0247(18) 0.079(3) 0.0208(19)
C11 0.0229(9) 0.0284(10) 0.0288(10) -0.0029(7) 0.0120(8) 0.0045(8)
C12 0.0250(9) 0.0254(9) 0.0300(10) -0.0013(7) 0.0112(8) 0.0022(8)
C13 0.0276(10) 0.0310(10) 0.0354(11) -0.0012(8) 0.0161(8) 0.0026(8)
C14 0.0238(10) 0.0376(11) 0.0390(12) -0.0045(8) 0.0095(8) 0.0041(9)
C15 0.0282(10) 0.0424(11) 0.0322(11) -0.0074(9) 0.0069(8) 0.0014(9)
C16 0.0303(10) 0.0397(12) 0.0307(11) -0.0047(9) 0.0131(8) 0.0019(9)
C17 0.0364(12) 0.0339(12) 0.0616(15) -0.0011(10) 0.0188(11) 0.0047(11)
C18 0.0653(16) 0.0371(13) 0.0421(13) -0.0079(12) 0.0234(12) -0.0023(11)
C19 0.0382(11) 0.0273(10) 0.0411(12) -0.0039(9) 0.0158(10) 0.0023(9)
C20 0.0448(12) 0.0312(11) 0.0503(13) -0.0045(9) 0.0306(11) -0.0022(10)
C21 0.0602(17) 0.0367(13) 0.0723(19) 0.0034(12) 0.0335(15) 0.0104(12)
C22 0.084(2) 0.0464(18) 0.124(3) 0.0170(17) 0.060(2) 0.026(2)
C23 0.122(3) 0.0326(15) 0.157(4) 0.0112(19) 0.106(3) 0.005(2)
C24 0.146(4) 0.0426(17) 0.121(3) -0.028(2) 0.106(3) -0.033(2)
C25 0.084(2) 0.0478(16) 0.0640(17) -0.0150(14) 0.0504(16) -0.0164(13)
C26 0.0300(10) 0.0423(12) 0.0273(10) -0.0045(9) 0.0117(8) -0.0005(9)
C27 0.0399(12) 0.0457(13) 0.0327(12) 0.0000(10) 0.0113(9) 0.0036(10)
C28 0.0574(15) 0.0582(18) 0.0355(12) -0.0079(12) 0.0149(11) 0.0090(11)
C29 0.0523(15) 0.0696(18) 0.0333(12) -0.0187(13) 0.0192(11) 0.0030(12)
C30 0.0391(12) 0.0695(17) 0.0394(13) -0.0078(12) 0.0228(10) -0.0073(12)
C31 0.0352(11) 0.0471(13) 0.0364(11) -0.0022(10) 0.0156(9) -0.0002(10)
C35 0.0632(19) 0.072(2) 0.076(2) 0.0063(16) 0.0302(16) 0.0028(17)
Cl1 0.0733(5) 0.0704(6) 0.1216(8) -0.0025(4) 0.0558(6) 0.0020(5)
Cl2 0.0589(4) 0.0735(5) 0.0802(5) 0.0019(4) 0.0284(4) 0.0057(4)

loop_
_atom_type_symbol
_atom_type_description
_atom_type_scat_dispersion_real
_atom_type_scat_dispersion_imag
_atom_type_scat_source
C C 0.0033 0.0016 'International Tables Vol C Tables 4.2.6.8 and 6.1.1.4'
H H 0.0000 0.0000 'International Tables Vol C Tables 4.2.6.8 and 6.1.1.4'
O O 0.0106 0.0060 'International Tables Vol C Tables 4.2.6.8 and 6.1.1.4'
P P 0.1023 0.0942 'International Tables Vol C Tables 4.2.6.8 and 6.1.1.4'
Cr Cr 0.3209 0.6236 'International Tables Vol C Tables 4.2.6.8 and 6.1.1.4'
Cl Cl 0.1484 0.1585 'International Tables Vol C Tables 4.2.6.8 and 6.1.1.4'

loop_
_geom_angle_atom_site_label_1
_geom_angle_atom_site_label_2
_geom_angle_atom_site_label_3
_geom_angle
C19 Cr C17 89.25(11)
C19 Cr C18 89.36(10)
C17 Cr C18 87.50(12)
C19 Cr C13 85.01(9)
C17 Cr C13 129.36(10)
C18 Cr C13 142.48(11)
C19 Cr C11 141.57(9)
C17 Cr C11 88.78(9)
C18 Cr C11 128.86(9)
C13 Cr C11 67.16(7)
C19 Cr C12 104.68(9)
C17 Cr C12 97.35(9)
C18 Cr C12 165.14(9)
C13 Cr C12 37.52(7)
C11 Cr C12 37.80(7)
C19 Cr C15 126.66(9)
C17 Cr C15 143.71(10)
C18 Cr C15 87.85(10)
C13 Cr C15 66.75(8)
C11 Cr C15 66.83(8)
C12 Cr C15 79.92(8)
C19 Cr C16 161.22(9)
C17 Cr C16 108.36(10)
C18 Cr C16 97.66(10)
C13 Cr C16 78.81(8)
C11 Cr C16 36.85(8)
C12 Cr C16 67.49(8)
C15 Cr C16 37.04(8)
C19 Cr C14 94.78(9)
C17 Cr C14 165.00(10)
C18 Cr C14 106.95(11)
C13 Cr C14 37.17(8)
C11 Cr C14 79.08(7)
C12 Cr C14 67.66(8)
C15 Cr C14 36.83(8)
C16 Cr C14 66.53(8)
C20 P C26 100.97(10)
C20 P C12 99.82(10)
C26 P C12 101.38(9)
C1 O1 C8 113.5(2)
C2 O2 C9 114.2(2)
C10 O3 C3 114.8(2)
C7 O4 C4 109.12(14)
C1 O5 C5 112.12(16)
C7 O6 C6 111.38(15)
O1 C1 O5 112.90(18)
O1 C1 C2 107.13(19)
O5 C1 C2 111.43(17)
O2 C2 C1 107.23(17)
O2 C2 C3 112.57(19)
C1 C2 C3 111.11(17)
O3 C3 C4 111.77(18)
O3 C3 C2 109.54(17)
C4 C3 C2 106.59(18)
O4 C4 C3 111.95(16)
O4 C4 C5 108.21(16)
C3 C4 C5 109.73(17)
O5 C5 C6 108.63(16)
O5 C5 C4 110.91(16)
C6 C5 C4 109.41(16)
O6 C6 C5 108.79(17)
O6 C7 O4 111.74(15)
O6 C7 C11 108.14(16)
O4 C7 C11 106.75(16)
C16 C11 C12 120.96(17)
C16 C11 C7 119.39(17)
C12 C11 C7 119.64(17)
C16 C11 Cr 72.15(11)
C12 C11 Cr 71.43(11)
C7 C11 Cr 130.38(14)
C13 C12 C11 117.06(18)
C13 C12 P 122.37(15)
C11 C12 P 120.56(14)
C13 C12 Cr 70.08(11)
C11 C12 Cr 70.77(11)
P C12 Cr 130.69(10)
C14 C13 C12 122.40(18)
C14 C13 Cr 73.02(12)
C12 C13 Cr 72.40(11)
C15 C14 C13 119.08(18)
C15 C14 Cr 71.28(13)
C13 C14 Cr 69.81(12)
C14 C15 C16 120.2(2)
C14 C15 Cr 71.89(12)
C16 C15 Cr 71.57(12)
C11 C16 C15 120.30(19)
C11 C16 Cr 71.01(11)
C15 C16 Cr 71.39(12)
O7 C17 Cr 178.9(2)
O8 C18 Cr 179.4(3)
O9 C19 Cr 177.9(2)
C25 C20 C21 119.1(3)
C25 C20 P 116.2(2)
C21 C20 P 124.8(2)
C22 C21 C20 120.4(3)
C23 C22 C21 119.9(4)
C24 C23 C22 119.9(3)
C23 C24 C25 120.9(4)
C24 C25 C20 119.7(4)
C27 C26 C31 118.7(2)
C27 C26 P 116.51(17)
C31 C26 P 124.74(18)
C28 C27 C26 120.7(2)
C29 C28 C27 119.8(3)
C30 C29 C28 119.9(2)
C29 C30 C31 120.9(2)
C30 C31 C26 119.8(2)
Cl1 C35 Cl2 111.2(2)

loop_
_geom_bond_atom_site_label_1
_geom_bond_atom_site_label_2
_geom_bond_site_symmetry_2
_geom_bond_distance
_geom_bond_publ_flag
Cr C19 . 1.846(2) ?
Cr C17 . 1.854(2) ?
Cr C18 . 1.857(3) ?
Cr C13 . 2.193(2) ?
Cr C11 . 2.2148(19) ?
Cr C12 . 2.224(2) ?
Cr C15 . 2.227(2) ?
Cr C16 . 2.230(2) ?
Cr C14 . 2.235(2) ?
P C20 . 1.837(2) ?
P C26 . 1.845(2) ?
P C12 . 1.849(2) ?
O1 C1 . 1.408(3) ?
O1 C8 . 1.430(3) ?
O2 C2 . 1.427(3) ?
O2 C9 . 1.433(3) ?
O3 C10 . 1.407(4) ?
O3 C3 . 1.417(3) ?
O4 C7 . 1.422(2) y
O4 C4 . 1.437(2) y
O5 C1 . 1.420(3) y
O5 C5 . 1.432(2) y
O6 C7 . 1.408(2) y
O6 C6 . 1.440(2) y
O7 C17 . 1.153(3) ?
O8 C18 . 1.149(3) ?
O9 C19 . 1.159(3) ?
C1 C2 . 1.524(3) y
C2 C3 . 1.539(3) y
C3 C4 . 1.515(3) y
C4 C5 . 1.529(3) y
C5 C6 . 1.505(3) y
C7 C11 . 1.525(3) y
C11 C16 . 1.405(3) ?
C11 C12 . 1.438(3) ?
C12 C13 . 1.421(3) ?
C13 C14 . 1.412(3) ?
C14 C15 . 1.410(3) ?
C15 C16 . 1.416(3) ?
C20 C25 . 1.393(4) ?
C20 C21 . 1.397(4) ?
C21 C22 . 1.389(4) ?
C22 C23 . 1.378(6) ?
C23 C24 . 1.376(6) ?
C24 C25 . 1.386(5) ?
C26 C27 . 1.396(3) ?
C26 C31 . 1.403(3) ?
C27 C28 . 1.393(3) ?
C28 C29 . 1.389(4) ?
C29 C30 . 1.373(4) ?
C30 C31 . 1.395(3) ?
C35 Cl1 . 1.759(3) ?
C35 Cl2 . 1.764(4) ?
